data_4314766
loop_
_publ_author_name
'Antonio R. Tapia-Benavides'
'Luis H. Mendoza-Huizar'
'Francisco P\'erez-Garc\'ia'
'Hugo Tlahuext'
'Alejandro Alvarez'
'Margarita Tlahuextl'

_publ_contact_author_email tromero@uaeh.edu.mx
_publ_contact_author_name 'Margarita Tlahuextl'
_publ_section_title
;
 Do Spiroarsoranes Exhibit Polytopal Equilibrium in Solution?
;
_journal_name_full 'Inorganic Chemistry'
_journal_page_first 1496
_journal_page_last 1502
_journal_paper_doi 10.1021/ic901740d
_journal_volume 49
_journal_year 2010
_chemical_absolute_configuration rm
_chemical_formula_moiety 'C24 H27 As N2 O2'
_chemical_formula_sum 'C24 H27 As N2 O2'
_chemical_formula_weight 450.40
_chemical_name_systematic
; 
 ? 
;
_space_group_IT_number 4
_symmetry_cell_setting monoclinic
_symmetry_space_group_name_Hall 'P 2yb'
_symmetry_space_group_name_H-M 'P 1 21 1'
_atom_sites_solution_hydrogens geom
_atom_sites_solution_primary direct
_atom_sites_solution_secondary difmap
_audit_creation_method SHELXL-97
_audit_update_record
;
2009-08-29 # Formatted by publCIF
;
_cell_angle_alpha 90.00
_cell_angle_beta 90.79(3)
_cell_angle_gamma 90.00
_cell_formula_units_Z 2
_cell_length_a 10.499(2)
_cell_length_b 5.9685(12)
_cell_length_c 17.833(4)
_cell_measurement_reflns_used 3838
_cell_measurement_temperature 293(2)
_cell_measurement_theta_max 25.05
_cell_measurement_theta_min 3.61
_cell_volume 1117.4(4)
_computing_cell_refinement 'SAINT-Plus NT (Bruker, 2001)'
_computing_data_collection 'SMART (Bruker, 2000)'
_computing_data_reduction 'SAINT-Plus NT'
_computing_molecular_graphics SHELXTL-NT
_computing_structure_refinement SHELXTL-NT
_computing_structure_solution 'SHELXTL-NT (Sheldrick, 2008)'
_diffrn_ambient_temperature 293(2)
_diffrn_measured_fraction_theta_full 0.998
_diffrn_measured_fraction_theta_max 0.998
_diffrn_measurement_device_type 'Bruker SMART APEX CCD area detector'
_diffrn_measurement_method 'phi and omega scans'
_diffrn_radiation_monochromator graphite
_diffrn_radiation_source 'fine-focus sealed tube'
_diffrn_radiation_type MoK\a
_diffrn_radiation_wavelength 0.71073
_diffrn_reflns_av_R_equivalents 0.0730
_diffrn_reflns_av_sigmaI/netI 0.0636
_diffrn_reflns_limit_h_max 12
_diffrn_reflns_limit_h_min -8
_diffrn_reflns_limit_k_max 7
_diffrn_reflns_limit_k_min -7
_diffrn_reflns_limit_l_max 21
_diffrn_reflns_limit_l_min -20
_diffrn_reflns_number 6883
_diffrn_reflns_theta_full 25.05
_diffrn_reflns_theta_max 25.05
_diffrn_reflns_theta_min 1.14
_diffrn_standards_number 0
_exptl_absorpt_coefficient_mu 1.542
_exptl_absorpt_correction_T_max 0.8365
_exptl_absorpt_correction_T_min 0.4953
_exptl_absorpt_correction_type multi-scan
_exptl_absorpt_process_details 'SADABS (Sheldrick, 1996)'
_exptl_crystal_colour colourless
_exptl_crystal_density_diffrn 1.339
_exptl_crystal_density_method 'not measured'
_exptl_crystal_description prism
_exptl_crystal_F_000 468
_exptl_crystal_size_max 0.53
_exptl_crystal_size_mid 0.35
_exptl_crystal_size_min 0.12
_refine_diff_density_max 0.497
_refine_diff_density_min -0.720
_refine_diff_density_rms 0.113
_refine_ls_abs_structure_details
; 
The absolute configuration was assigned to agree with the known
chirality at C4 and C5 arising from its precursor (+)-Norephedrine
;
_refine_ls_extinction_method none
_refine_ls_goodness_of_fit_ref 1.124
_refine_ls_hydrogen_treatment mixed
_refine_ls_matrix_type full
_refine_ls_number_parameters 272
_refine_ls_number_reflns 3838
_refine_ls_number_restraints 5
_refine_ls_restrained_S_all 1.124
_refine_ls_R_factor_all 0.0538
_refine_ls_R_factor_gt 0.0486
_refine_ls_shift/su_max 0.001
_refine_ls_shift/su_mean 0.000
_refine_ls_structure_factor_coef Fsqd
_refine_ls_weighting_details 'calc w=1/[\s^2^(Fo^2^)+(0.1004P)^2^+0.3138P] where P=(Fo^2^+2Fc^2^)/3'
_refine_ls_weighting_scheme calc
_refine_ls_wR_factor_gt 0.1305
_refine_ls_wR_factor_ref 0.1527
_reflns_number_gt 2183
_reflns_number_total 3838
_reflns_threshold_expression >2sigma(I)
_cod_data_source_file ic901740d_si_002.cif
_cod_data_source_block pefpacom
_cod_depositor_comments
;
The following automatic conversions were performed:

'_symmetry_cell_setting' value 'Monoclinic' changed to 'monoclinic'
according to the built-in table from CIF Core dictionary named
'cif_core.dic' version 2.4.1 from 2010-06-29.

Automatic conversion script
Id: cif_fix_values 1646 2011-03-28 12:23:43Z adriana 
;
_cod_original_cell_volume 1117.3(4)
_cod_database_code 4314766

loop_
_symmetry_equiv_pos_as_xyz
'x, y, z'
'-x, y+1/2, -z'

loop_
_atom_site_label
_atom_site_type_symbol
_atom_site_fract_x
_atom_site_fract_y
_atom_site_fract_z
_atom_site_U_iso_or_equiv
_atom_site_adp_type
_atom_site_occupancy
_atom_site_symmetry_multiplicity
_atom_site_calc_flag
_atom_site_refinement_flags
_atom_site_disorder_assembly
_atom_site_disorder_group
As2 As 0.67770(4) 0.6809(3) 0.22761(2) 0.03380(19) Uani 1 1 d . . .
C4 C 0.4584(6) 0.8924(11) 0.2737(3) 0.0433(14) Uani 1 1 d D . .
H4 H 0.4345 1.0422 0.2910 0.052 Uiso 1 1 calc R . .
C5 C 0.5214(5) 0.7630(10) 0.3407(3) 0.0340(11) Uani 1 1 d . . .
H5 H 0.5850 0.8607 0.3646 0.041 Uiso 1 1 calc R . .
C6 C 0.8266(5) 0.7592(11) 0.2864(3) 0.0375(13) Uani 1 1 d . . .
C7 C 0.8859(6) 0.9632(11) 0.2803(4) 0.0459(14) Uani 1 1 d . . .
H7 H 0.8543 1.0683 0.2463 0.055 Uiso 1 1 calc R . .
C8 C 0.9927(7) 1.0154(14) 0.3241(4) 0.0570(18) Uani 1 1 d . . .
H8 H 1.0319 1.1545 0.3199 0.068 Uiso 1 1 calc R . .
C9 C 1.0395(7) 0.8572(16) 0.3738(5) 0.063(2) Uani 1 1 d . . .
H9 H 1.1122 0.8887 0.4023 0.075 Uiso 1 1 calc R . .
C10 C 0.9804(7) 0.655(2) 0.3817(4) 0.067(2) Uani 1 1 d . . .
H10 H 1.0119 0.5525 0.4165 0.081 Uiso 1 1 calc R . .
C11 C 0.8733(7) 0.6015(13) 0.3384(4) 0.0527(17) Uani 1 1 d . . .
H11 H 0.8335 0.4635 0.3438 0.063 Uiso 1 1 calc R . .
C12 C 0.3423(7) 0.7820(17) 0.2401(4) 0.066(2) Uani 1 1 d . . .
H12A H 0.3627 0.6312 0.2259 0.098 Uiso 1 1 calc R . .
H12B H 0.3144 0.8643 0.1966 0.098 Uiso 1 1 calc R . .
H12C H 0.2755 0.7799 0.2764 0.098 Uiso 1 1 calc R . .
C13 C 0.4269(5) 0.6894(16) 0.3997(3) 0.0363(10) Uani 1 1 d . . .
C14 C 0.4043(6) 0.8323(12) 0.4590(3) 0.0449(14) Uani 1 1 d . . .
H14 H 0.4445 0.9710 0.4612 0.054 Uiso 1 1 calc R . .
C15 C 0.3219(8) 0.7695(15) 0.5154(4) 0.059(2) Uani 1 1 d . . .
H15 H 0.3077 0.8662 0.5554 0.070 Uiso 1 1 calc R . .
C16 C 0.2623(7) 0.5694(17) 0.5129(4) 0.059(2) Uani 1 1 d . . .
H16 H 0.2079 0.5289 0.5512 0.070 Uiso 1 1 calc R . .
C17 C 0.2812(7) 0.4252(14) 0.4544(4) 0.0561(18) Uani 1 1 d . . .
H17 H 0.2384 0.2888 0.4524 0.067 Uiso 1 1 calc R . .
C18 C 0.3653(7) 0.4848(12) 0.3977(4) 0.0498(15) Uani 1 1 d . . .
H18 H 0.3798 0.3861 0.3584 0.060 Uiso 1 1 calc R . .
C4' C 0.7138(6) 0.3812(10) 0.1127(3) 0.0395(13) Uani 1 1 d D . .
H4' H 0.7641 0.2455 0.1042 0.047 Uiso 1 1 calc R . .
C5' C 0.7995(6) 0.5889(10) 0.0996(3) 0.0369(12) Uani 1 1 d . . .
H5' H 0.8825 0.5627 0.1238 0.044 Uiso 1 1 calc R . .
C12' C 0.5955(8) 0.3736(14) 0.0631(4) 0.0610(18) Uani 1 1 d . . .
H12D H 0.5522 0.5150 0.0654 0.092 Uiso 1 1 calc R . .
H12E H 0.5400 0.2570 0.0801 0.092 Uiso 1 1 calc R . .
H12F H 0.6195 0.3440 0.0123 0.092 Uiso 1 1 calc R . .
C13' C 0.8201(5) 0.6417(10) 0.0174(3) 0.0346(14) Uani 1 1 d . . .
C14' C 0.8965(7) 0.4961(12) -0.0254(4) 0.0496(15) Uani 1 1 d . . .
H14' H 0.9314 0.3682 -0.0035 0.060 Uiso 1 1 calc R . .
C15' C 0.9197(8) 0.5441(16) -0.1002(5) 0.065(2) Uani 1 1 d . . .
H15' H 0.9682 0.4455 -0.1284 0.078 Uiso 1 1 calc R . .
C16' C 0.8727(9) 0.7321(15) -0.1328(4) 0.069(3) Uani 1 1 d . . .
H16' H 0.8898 0.7633 -0.1827 0.082 Uiso 1 1 calc R . .
C17' C 0.7987(10) 0.8782(16) -0.0912(4) 0.074(2) Uani 1 1 d . . .
H17' H 0.7674 1.0085 -0.1132 0.088 Uiso 1 1 calc R . .
C18' C 0.7710(8) 0.8309(13) -0.0163(4) 0.0545(17) Uani 1 1 d . . .
H18' H 0.7195 0.9275 0.0107 0.065 Uiso 1 1 calc R . .
H3 H 0.533(4) 0.943(14) 0.1772(13) 0.05(2) Uiso 1 1 d D . .
H3' H 0.637(4) 0.299(7) 0.211(2) 0.041(17) Uiso 1 1 d D . .
N3 N 0.5629(5) 0.9151(9) 0.2213(3) 0.0392(11) Uani 1 1 d D . .
N3' N 0.6862(6) 0.3979(6) 0.1922(3) 0.0445(12) Uani 1 1 d D . .
O1 O 0.5854(4) 0.5764(7) 0.3084(2) 0.0376(9) Uani 1 1 d . . .
O1' O 0.7389(4) 0.7737(8) 0.1362(2) 0.0402(9) Uani 1 1 d . . .

loop_
_atom_site_aniso_label
_atom_site_aniso_U_11
_atom_site_aniso_U_22
_atom_site_aniso_U_33
_atom_site_aniso_U_23
_atom_site_aniso_U_13
_atom_site_aniso_U_12
As2 0.0423(3) 0.0283(3) 0.0308(3) 0.0024(3) 0.00281(18) 0.0011(3)
C4 0.056(4) 0.036(3) 0.038(3) 0.000(2) 0.009(3) 0.006(3)
C5 0.033(3) 0.035(3) 0.034(3) -0.004(2) -0.001(2) 0.000(2)
C6 0.037(3) 0.041(3) 0.034(3) 0.003(2) 0.005(2) 0.010(2)
C7 0.045(3) 0.041(3) 0.052(3) 0.004(3) 0.004(3) 0.001(3)
C8 0.054(4) 0.058(4) 0.059(4) 0.000(3) -0.001(3) -0.021(3)
C9 0.041(4) 0.081(6) 0.066(5) -0.007(4) -0.001(3) 0.000(4)
C10 0.051(3) 0.081(7) 0.070(4) 0.017(5) -0.011(3) 0.011(5)
C11 0.049(3) 0.056(4) 0.053(4) 0.013(3) 0.001(3) -0.006(3)
C12 0.054(4) 0.089(5) 0.054(4) 0.012(4) -0.005(3) 0.009(4)
C13 0.036(2) 0.039(3) 0.033(2) 0.002(3) -0.0012(18) 0.001(4)
C14 0.046(3) 0.049(4) 0.039(3) -0.004(3) 0.003(3) 0.003(3)
C15 0.056(4) 0.081(5) 0.039(3) -0.007(3) 0.009(3) 0.011(4)
C16 0.038(3) 0.090(6) 0.048(4) 0.018(4) 0.011(3) -0.002(4)
C17 0.044(3) 0.056(4) 0.069(5) 0.017(4) 0.004(3) -0.012(3)
C18 0.050(3) 0.048(4) 0.052(4) -0.001(3) 0.009(3) -0.004(3)
C4' 0.045(3) 0.030(3) 0.044(3) -0.002(2) 0.007(2) 0.007(2)
C5' 0.043(3) 0.032(3) 0.036(3) 0.000(2) 0.001(2) -0.004(2)
C12' 0.068(5) 0.054(4) 0.061(4) -0.004(3) -0.009(4) -0.006(4)
C13' 0.035(2) 0.036(4) 0.033(2) -0.002(2) 0.000(2) 0.002(2)
C14' 0.056(4) 0.047(4) 0.047(3) 0.000(3) 0.014(3) 0.009(3)
C15' 0.074(5) 0.063(5) 0.058(4) -0.018(4) 0.018(4) 0.001(4)
C16' 0.092(6) 0.074(7) 0.040(3) -0.003(3) 0.012(4) -0.016(4)
C17' 0.109(7) 0.071(5) 0.041(4) 0.016(4) -0.003(4) 0.028(5)
C18' 0.073(5) 0.051(4) 0.039(3) 0.002(3) 0.002(3) 0.013(3)
N3 0.050(3) 0.031(3) 0.037(3) 0.0042(19) -0.002(2) 0.003(2)
N3' 0.069(4) 0.026(3) 0.040(3) 0.004(2) 0.006(2) -0.003(2)
O1 0.041(2) 0.035(2) 0.037(2) 0.0092(17) 0.0024(17) 0.0036(18)
O1' 0.061(3) 0.0269(18) 0.0330(19) 0.0005(15) 0.0107(19) 0.0026(18)

loop_
_atom_type_symbol
_atom_type_description
_atom_type_scat_dispersion_real
_atom_type_scat_dispersion_imag
_atom_type_scat_source
C C 0.0033 0.0016 'International Tables Vol C Tables 4.2.6.8 and 6.1.1.4'
H H 0.0000 0.0000 'International Tables Vol C Tables 4.2.6.8 and 6.1.1.4'
N N 0.0061 0.0033 'International Tables Vol C Tables 4.2.6.8 and 6.1.1.4'
O O 0.0106 0.0060 'International Tables Vol C Tables 4.2.6.8 and 6.1.1.4'
As As 0.0499 2.0058 'International Tables Vol C Tables 4.2.6.8 and 6.1.1.4'

loop_
_geom_angle_atom_site_label_1
_geom_angle_atom_site_label_2
_geom_angle_atom_site_label_3
_geom_angle
_geom_angle_site_symmetry_1
_geom_angle_site_symmetry_3
_geom_angle_publ_flag
N3' As2 O1' 87.3(2) . . ?
N3' As2 N3 136.2(2) . . ?
O1' As2 N3 87.4(2) . . ?
N3' As2 O1 89.2(2) . . ?
O1' As2 O1 168.17(19) . . ?
N3 As2 O1 87.4(2) . . ?
N3' As2 C6 111.9(3) . . ?
O1' As2 C6 96.8(2) . . ?
N3 As2 C6 111.9(2) . . ?
O1 As2 C6 95.0(2) . . ?
N3 C4 C12 113.6(5) . . ?
N3 C4 C5 102.8(5) . . ?
C12 C4 C5 114.8(6) . . ?
N3 C4 H4 108.4 . . ?
C12 C4 H4 108.4 . . ?
C5 C4 H4 108.4 . . ?
O1 C5 C13 111.6(5) . . ?
O1 C5 C4 105.9(4) . . ?
C13 C5 C4 113.5(5) . . ?
O1 C5 H5 108.5 . . ?
C13 C5 H5 108.5 . . ?
C4 C5 H5 108.5 . . ?
C7 C6 C11 119.4(6) . . ?
C7 C6 As2 122.5(5) . . ?
C11 C6 As2 118.0(5) . . ?
C6 C7 C8 121.1(6) . . ?
C6 C7 H7 119.5 . . ?
C8 C7 H7 119.5 . . ?
C9 C8 C7 118.9(7) . . ?
C9 C8 H8 120.5 . . ?
C7 C8 H8 120.5 . . ?
C10 C9 C8 120.8(7) . . ?
C10 C9 H9 119.6 . . ?
C8 C9 H9 119.6 . . ?
C9 C10 C11 120.8(8) . . ?
C9 C10 H10 119.6 . . ?
C11 C10 H10 119.6 . . ?
C10 C11 C6 118.9(7) . . ?
C10 C11 H11 120.5 . . ?
C6 C11 H11 120.5 . . ?
C4 C12 H12A 109.5 . . ?
C4 C12 H12B 109.5 . . ?
H12A C12 H12B 109.5 . . ?
C4 C12 H12C 109.5 . . ?
H12A C12 H12C 109.5 . . ?
H12B C12 H12C 109.5 . . ?
C18 C13 C14 118.6(5) . . ?
C18 C13 C5 123.2(6) . . ?
C14 C13 C5 118.2(7) . . ?
C13 C14 C15 120.3(7) . . ?
C13 C14 H14 119.9 . . ?
C15 C14 H14 119.9 . . ?
C16 C15 C14 120.5(7) . . ?
C16 C15 H15 119.7 . . ?
C14 C15 H15 119.7 . . ?
C15 C16 C17 120.7(7) . . ?
C15 C16 H16 119.6 . . ?
C17 C16 H16 119.6 . . ?
C16 C17 C18 119.4(7) . . ?
C16 C17 H17 120.3 . . ?
C18 C17 H17 120.3 . . ?
C13 C18 C17 120.4(6) . . ?
C13 C18 H18 119.8 . . ?
C17 C18 H18 119.8 . . ?
N3' C4' C12' 113.5(6) . . ?
N3' C4' C5' 102.5(5) . . ?
C12' C4' C5' 114.1(5) . . ?
N3' C4' H4' 108.8 . . ?
C12' C4' H4' 108.8 . . ?
C5' C4' H4' 108.8 . . ?
O1' C5' C13' 110.5(5) . . ?
O1' C5' C4' 106.6(5) . . ?
C13' C5' C4' 113.7(5) . . ?
O1' C5' H5' 108.7 . . ?
C13' C5' H5' 108.7 . . ?
C4' C5' H5' 108.7 . . ?
C4' C12' H12D 109.5 . . ?
C4' C12' H12E 109.5 . . ?
H12D C12' H12E 109.5 . . ?
C4' C12' H12F 109.5 . . ?
H12D C12' H12F 109.5 . . ?
H12E C12' H12F 109.5 . . ?
C18' C13' C14' 118.7(6) . . ?
C18' C13' C5' 122.3(5) . . ?
C14' C13' C5' 118.9(5) . . ?
C15' C14' C13' 120.0(7) . . ?
C15' C14' H14' 120.0 . . ?
C13' C14' H14' 120.0 . . ?
C16' C15' C14' 121.0(7) . . ?
C16' C15' H15' 119.5 . . ?
C14' C15' H15' 119.5 . . ?
C15' C16' C17' 119.6(7) . . ?
C15' C16' H16' 120.2 . . ?
C17' C16' H16' 120.2 . . ?
C16' C17' C18' 120.5(8) . . ?
C16' C17' H17' 119.7 . . ?
C18' C17' H17' 119.7 . . ?
C13' C18' C17' 120.1(7) . . ?
C13' C18' H18' 120.0 . . ?
C17' C18' H18' 120.0 . . ?
C4 N3 As2 112.8(4) . . ?
C4 N3 H3 110(3) . . ?
As2 N3 H3 116(5) . . ?
C4' N3' As2 114.6(4) . . ?
C4' N3' H3' 118(3) . . ?
As2 N3' H3' 118(4) . . ?
C5 O1 As2 107.8(3) . . ?
C5' O1' As2 109.4(3) . . ?

loop_
_geom_bond_atom_site_label_1
_geom_bond_atom_site_label_2
_geom_bond_distance
_geom_bond_site_symmetry_2
_geom_bond_publ_flag
As2 N3' 1.806(5) . ?
As2 O1' 1.846(4) . ?
As2 N3 1.848(5) . ?
As2 O1 1.855(4) . ?
As2 C6 1.927(6) . ?
C4 N3 1.457(8) . ?
C4 C12 1.503(11) . ?
C4 C5 1.562(8) . ?
C4 H4 0.9800 . ?
C5 O1 1.427(7) . ?
C5 C13 1.520(8) . ?
C5 H5 0.9800 . ?
C6 C7 1.372(9) . ?
C6 C11 1.405(9) . ?
C7 C8 1.393(10) . ?
C7 H7 0.9300 . ?
C8 C9 1.381(12) . ?
C8 H8 0.9300 . ?
C9 C10 1.363(14) . ?
C9 H9 0.9300 . ?
C10 C11 1.392(11) . ?
C10 H10 0.9300 . ?
C11 H11 0.9300 . ?
C12 H12A 0.9600 . ?
C12 H12B 0.9600 . ?
C12 H12C 0.9600 . ?
C13 C18 1.382(11) . ?
C13 C14 1.383(9) . ?
C14 C15 1.387(10) . ?
C14 H14 0.9300 . ?
C15 C16 1.349(12) . ?
C15 H15 0.9300 . ?
C16 C17 1.369(12) . ?
C16 H16 0.9300 . ?
C17 C18 1.397(10) . ?
C17 H17 0.9300 . ?
C18 H18 0.9300 . ?
C4' N3' 1.455(8) . ?
C4' C12' 1.516(10) . ?
C4' C5' 1.551(9) . ?
C4' H4' 0.9800 . ?
C5' O1' 1.434(7) . ?
C5' C13' 1.519(8) . ?
C5' H5' 0.9800 . ?
C12' H12D 0.9600 . ?
C12' H12E 0.9600 . ?
C12' H12F 0.9600 . ?
C13' C18' 1.376(9) . ?
C13' C14' 1.414(9) . ?
C14' C15' 1.389(11) . ?
C14' H14' 0.9300 . ?
C15' C16' 1.353(13) . ?
C15' H15' 0.9300 . ?
C16' C17' 1.390(12) . ?
C16' H16' 0.9300 . ?
C17' C18' 1.398(10) . ?
C17' H17' 0.9300 . ?
C18' H18' 0.9300 . ?
N3 H3 0.86(3) . ?
N3' H3' 0.86(4) . ?

loop_
_geom_torsion_atom_site_label_1
_geom_torsion_atom_site_label_2
_geom_torsion_atom_site_label_3
_geom_torsion_atom_site_label_4
_geom_torsion
_geom_torsion_site_symmetry_1
_geom_torsion_site_symmetry_2
_geom_torsion_site_symmetry_3
_geom_torsion_site_symmetry_4
_geom_torsion_publ_flag
N3 C4 C5 O1 -49.4(6) . . . . ?
C12 C4 C5 O1 74.4(6) . . . . ?
N3 C4 C5 C13 -172.3(5) . . . . ?
C12 C4 C5 C13 -48.4(8) . . . . ?
N3' As2 C6 C7 137.5(5) . . . . ?
O1' As2 C6 C7 47.7(5) . . . . ?
N3 As2 C6 C7 -42.2(6) . . . . ?
O1 As2 C6 C7 -131.4(5) . . . . ?
N3' As2 C6 C11 -43.9(6) . . . . ?
O1' As2 C6 C11 -133.7(5) . . . . ?
N3 As2 C6 C11 136.4(5) . . . . ?
O1 As2 C6 C11 47.2(5) . . . . ?
C11 C6 C7 C8 0.9(10) . . . . ?
As2 C6 C7 C8 179.4(5) . . . . ?
C6 C7 C8 C9 0.6(11) . . . . ?
C7 C8 C9 C10 -1.9(12) . . . . ?
C8 C9 C10 C11 1.7(13) . . . . ?
C9 C10 C11 C6 -0.3(13) . . . . ?
C7 C6 C11 C10 -1.0(11) . . . . ?
As2 C6 C11 C10 -179.6(6) . . . . ?
O1 C5 C13 C18 -29.2(8) . . . . ?
C4 C5 C13 C18 90.4(8) . . . . ?
O1 C5 C13 C14 149.1(5) . . . . ?
C4 C5 C13 C14 -91.2(6) . . . . ?
C18 C13 C14 C15 0.4(9) . . . . ?
C5 C13 C14 C15 -178.0(6) . . . . ?
C13 C14 C15 C16 -0.4(10) . . . . ?
C14 C15 C16 C17 -0.5(11) . . . . ?
C15 C16 C17 C18 1.4(11) . . . . ?
C14 C13 C18 C17 0.5(10) . . . . ?
C5 C13 C18 C17 178.8(6) . . . . ?
C16 C17 C18 C13 -1.4(11) . . . . ?
N3' C4' C5' O1' -45.8(6) . . . . ?
C12' C4' C5' O1' 77.3(6) . . . . ?
N3' C4' C5' C13' -167.7(5) . . . . ?
C12' C4' C5' C13' -44.6(7) . . . . ?
O1' C5' C13' C18' -7.4(8) . . . . ?
C4' C5' C13' C18' 112.3(7) . . . . ?
O1' C5' C13' C14' 169.9(5) . . . . ?
C4' C5' C13' C14' -70.4(7) . . . . ?
C18' C13' C14' C15' -0.8(10) . . . . ?
C5' C13' C14' C15' -178.2(6) . . . . ?
C13' C14' C15' C16' 1.7(12) . . . . ?
C14' C15' C16' C17' -0.9(13) . . . . ?
C15' C16' C17' C18' -0.9(15) . . . . ?
C14' C13' C18' C17' -1.0(11) . . . . ?
C5' C13' C18' C17' 176.4(7) . . . . ?
C16' C17' C18' C13' 1.8(14) . . . . ?
C12 C4 N3 As2 -94.2(6) . . . . ?
C5 C4 N3 As2 30.4(5) . . . . ?
N3' As2 N3 C4 80.9(5) . . . . ?
O1' As2 N3 C4 164.2(4) . . . . ?
O1 As2 N3 C4 -5.2(4) . . . . ?
C6 As2 N3 C4 -99.6(4) . . . . ?
C12' C4' N3' As2 -91.5(6) . . . . ?
C5' C4' N3' As2 32.0(6) . . . . ?
O1' As2 N3' C4' -8.9(4) . . . . ?
N3 As2 N3' C4' 74.4(6) . . . . ?
O1 As2 N3' C4' 159.8(5) . . . . ?
C6 As2 N3' C4' -105.1(5) . . . . ?
C13 C5 O1 As2 171.1(3) . . . . ?
C4 C5 O1 As2 47.1(5) . . . . ?
N3' As2 O1 C5 -161.2(4) . . . . ?
O1' As2 O1 C5 -88.7(10) . . . . ?
N3 As2 O1 C5 -24.9(3) . . . . ?
C6 As2 O1 C5 86.8(4) . . . . ?
C13' C5' O1' As2 165.4(4) . . . . ?
C4' C5' O1' As2 41.5(5) . . . . ?
N3' As2 O1' C5' -19.7(4) . . . . ?
N3 As2 O1' C5' -156.2(4) . . . . ?
O1 As2 O1' C5' -92.4(10) . . . . ?
C6 As2 O1' C5' 92.0(4) . . . . ?

loop_
_cod_related_entry_id
_cod_related_entry_database
_cod_related_entry_code
1 ChemSpider 30660960
